data_7218825
loop_
_publ_author_name
'Yan, Chao Guo'
'Yang, Fan'
'Zhang, Li-Juan'

_publ_section_title
;
 Four-component reaction of N-alkylimidazoles (N-alkylbenzimidazoles),
 but-2-ynedioate, N-alkylisatins and malononitrile
;
_journal_name_full 'RSC Adv.'
_journal_paper_doi 10.1039/C4RA12278J
_journal_year 2014
_chemical_formula_moiety 'C30 H27 N5 O5'
_chemical_formula_sum 'C30 H27 N5 O5'
_chemical_formula_weight 537.57
_chemical_name_systematic
; 
 ? 
;
_space_group_IT_number 14
_symmetry_cell_setting monoclinic
_symmetry_space_group_name_Hall '-P 2ybc'
_symmetry_space_group_name_H-M 'P 1 21/c 1'
_atom_sites_solution_hydrogens geom
_atom_sites_solution_primary direct
_atom_sites_solution_secondary difmap
_audit_creation_method SHELXL-97
_cell_angle_alpha 90.00
_cell_angle_beta 123.788(9)
_cell_angle_gamma 90.00
_cell_formula_units_Z 4
_cell_length_a 11.690(2)
_cell_length_b 19.175(3)
_cell_length_c 15.0116(19)
_cell_measurement_reflns_used 5961
_cell_measurement_temperature 296(2)
_cell_measurement_theta_max 23.77
_cell_measurement_theta_min 2.35
_cell_volume 2796.6(8)
_computing_cell_refinement 'Bruker SMART'
_computing_data_collection 'Bruker SMART'
_computing_data_reduction 'Bruker SAINT'
_computing_molecular_graphics 'Bruker SHELXTL'
_computing_publication_material 'Bruker SHELXTL'
_computing_structure_refinement 'SHELXL-97 (Sheldrick, 2008)'
_computing_structure_solution 'SHELXS-97 (Sheldrick, 2008)'
_diffrn_ambient_temperature 296(2)
_diffrn_measured_fraction_theta_full 0.996
_diffrn_measured_fraction_theta_max 0.996
_diffrn_measurement_device_type 'CCD area detector'
_diffrn_measurement_method 'phi and omega scans'
_diffrn_radiation_monochromator graphite
_diffrn_radiation_source 'fine-focus sealed tube'
_diffrn_radiation_type MoK\a
_diffrn_radiation_wavelength 0.71073
_diffrn_reflns_av_R_equivalents 0.0667
_diffrn_reflns_av_sigmaI/netI 0.0757
_diffrn_reflns_limit_h_max 14
_diffrn_reflns_limit_h_min -15
_diffrn_reflns_limit_k_max 24
_diffrn_reflns_limit_k_min -24
_diffrn_reflns_limit_l_max 18
_diffrn_reflns_limit_l_min -19
_diffrn_reflns_number 28472
_diffrn_reflns_theta_full 27.61
_diffrn_reflns_theta_max 27.61
_diffrn_reflns_theta_min 1.95
_exptl_absorpt_coefficient_mu 0.089
_exptl_absorpt_correction_T_max 0.979
_exptl_absorpt_correction_T_min 0.970
_exptl_absorpt_correction_type multi-scan
_exptl_absorpt_process_details sadabs
_exptl_crystal_colour colorless
_exptl_crystal_density_diffrn 1.277
_exptl_crystal_density_method 'not measured'
_exptl_crystal_description block
_exptl_crystal_F_000 1128
_exptl_crystal_size_max 0.34
_exptl_crystal_size_mid 0.28
_exptl_crystal_size_min 0.24
_refine_diff_density_max 0.669
_refine_diff_density_min -0.582
_refine_diff_density_rms 0.054
_refine_ls_extinction_method none
_refine_ls_goodness_of_fit_ref 1.016
_refine_ls_hydrogen_treatment constr
_refine_ls_matrix_type full
_refine_ls_number_parameters 364
_refine_ls_number_reflns 6463
_refine_ls_number_restraints 15
_refine_ls_restrained_S_all 1.021
_refine_ls_R_factor_all 0.1769
_refine_ls_R_factor_gt 0.0828
_refine_ls_shift/su_max 0.000
_refine_ls_shift/su_mean 0.000
_refine_ls_structure_factor_coef Fsqd
_refine_ls_weighting_details 'calc w=1/[\s^2^(Fo^2^)+(0.1223P)^2^+1.4146P] where P=(Fo^2^+2Fc^2^)/3'
_refine_ls_weighting_scheme calc
_refine_ls_wR_factor_gt 0.2074
_refine_ls_wR_factor_ref 0.2568
_reflns_number_gt 3189
_reflns_number_total 6463
_reflns_threshold_expression >2sigma(I)
_cod_data_source_file c4ra12278j2.cif
_cod_data_source_block 1b
_cod_depositor_comments
;
The following automatic conversions were performed:

'_symmetry_cell_setting' value 'Monoclinic' changed to 'monoclinic'
according to
/usr/data/users/saulius/crontab/automatic-downloads/rss-feeds/RSC/lib/dictionaries/cif_core.dic
dictionary named 'cif_core.dic' version 2.4.2 from 2011-04-26.

Automatic conversion script
Id: cif_fix_values 2827 2014-09-09 07:05:25Z andrius 
;
_cod_original_cell_volume 2796.6(7)
_cod_original_sg_symbol_H-M 'P 21/c'
_cod_database_code 7218825

loop_
_symmetry_equiv_pos_as_xyz
'x, y, z'
'-x, y+1/2, -z+1/2'
'-x, -y, -z'
'x, -y-1/2, z-1/2'

loop_
_atom_site_label
_atom_site_type_symbol
_atom_site_fract_x
_atom_site_fract_y
_atom_site_fract_z
_atom_site_U_iso_or_equiv
_atom_site_adp_type
_atom_site_occupancy
_atom_site_symmetry_multiplicity
_atom_site_calc_flag
_atom_site_refinement_flags
C1 C 0.3487(6) 0.6742(4) 0.3630(5) 0.1262(14) Uani 1 1 d U
H1A H 0.4017 0.7063 0.4210 0.189 Uiso 1 1 calc R
H1B H 0.3870 0.6282 0.3851 0.189 Uiso 1 1 calc R
H1C H 0.2552 0.6739 0.3433 0.189 Uiso 1 1 calc R
C2 C 0.3521(6) 0.6960(4) 0.2692(5) 0.1210(12) Uani 1 1 d U
H2A H 0.2681 0.6809 0.2037 0.145 Uiso 1 1 calc R
H2B H 0.3558 0.7465 0.2676 0.145 Uiso 1 1 calc R
C3 C 0.4653(6) 0.6681(4) 0.2731(5) 0.1208(13) Uani 1 1 d U
H3A H 0.4584 0.6177 0.2721 0.145 Uiso 1 1 calc R
H3B H 0.5481 0.6812 0.3410 0.145 Uiso 1 1 calc R
C4 C 0.4833(4) 0.6911(2) 0.1793(3) 0.0713(11) Uani 1 1 d .
H4A H 0.4062 0.6741 0.1111 0.086 Uiso 1 1 calc R
H4B H 0.4849 0.7416 0.1759 0.086 Uiso 1 1 calc R
C5 C 0.6170(3) 0.60104(15) 0.1584(2) 0.0403(7) Uani 1 1 d .
C6 C 0.7705(3) 0.58378(15) 0.2062(2) 0.0394(7) Uani 1 1 d .
C7 C 0.8428(3) 0.64271(16) 0.2861(2) 0.0450(8) Uani 1 1 d .
C8 C 0.9798(4) 0.65513(19) 0.3604(3) 0.0591(9) Uani 1 1 d .
H8 H 1.0469 0.6245 0.3688 0.071 Uiso 1 1 calc R
C9 C 1.0154(4) 0.7152(2) 0.4229(3) 0.0719(11) Uani 1 1 d .
H9 H 1.1075 0.7246 0.4744 0.086 Uiso 1 1 calc R
C10 C 0.9172(5) 0.7599(2) 0.4097(3) 0.0738(12) Uani 1 1 d .
H10 H 0.9440 0.8001 0.4514 0.089 Uiso 1 1 calc R
C11 C 0.7783(4) 0.74771(18) 0.3359(3) 0.0618(10) Uani 1 1 d .
H11 H 0.7117 0.7787 0.3273 0.074 Uiso 1 1 calc R
C12 C 0.7432(3) 0.68781(16) 0.2759(2) 0.0465(8) Uani 1 1 d .
C13 C 0.7926(3) 0.59128(15) 0.1116(2) 0.0426(7) Uani 1 1 d .
C14 C 0.9402(4) 0.59207(19) 0.1533(3) 0.0598(10) Uani 1 1 d .
C15 C 0.7315(4) 0.65696(19) 0.0541(3) 0.0506(8) Uani 1 1 d .
C16 C 0.5378(4) 0.58214(18) -0.1818(3) 0.0574(9) Uani 1 1 d .
H16 H 0.5101 0.5821 -0.1345 0.069 Uiso 1 1 calc R
C17 C 0.4535(5) 0.6113(2) -0.2823(3) 0.0731(11) Uani 1 1 d .
H17 H 0.3705 0.6316 -0.3015 0.088 Uiso 1 1 calc R
C18 C 0.4910(7) 0.6106(3) -0.3535(4) 0.0967(16) Uani 1 1 d .
H18 H 0.4331 0.6293 -0.4217 0.116 Uiso 1 1 calc R
C19 C 0.6137(7) 0.5824(3) -0.3238(4) 0.1054(18) Uani 1 1 d .
H19 H 0.6396 0.5823 -0.3722 0.127 Uiso 1 1 calc R
C20 C 0.7013(5) 0.5537(2) -0.2228(4) 0.0859(14) Uani 1 1 d .
H20 H 0.7856 0.5350 -0.2034 0.103 Uiso 1 1 calc R
C21 C 0.6618(4) 0.55334(18) -0.1510(3) 0.0547(9) Uani 1 1 d .
C22 C 0.7271(3) 0.52621(15) 0.0357(2) 0.0439(7) Uani 1 1 d .
H22 H 0.6283 0.5233 0.0056 0.053 Uiso 1 1 calc R
C23 C 0.8260(4) 0.4620(2) -0.0346(3) 0.0681(11) Uani 1 1 d .
H23 H 0.8510 0.4469 -0.0803 0.082 Uiso 1 1 calc R
C24 C 0.8542(4) 0.4285(2) 0.0513(3) 0.0682(11) Uani 1 1 d .
H24 H 0.9036 0.3871 0.0765 0.082 Uiso 1 1 calc R
C25 C 0.8277(3) 0.45889(16) 0.2006(3) 0.0489(8) Uani 1 1 d .
C26 C 0.8753(5) 0.3867(2) 0.2461(3) 0.0656(10) Uani 1 1 d .
C27 C 1.0658(6) 0.3130(3) 0.3414(4) 0.123(2) Uani 1 1 d .
H27A H 1.0244 0.2787 0.2852 0.185 Uiso 1 1 calc R
H27B H 1.0461 0.3018 0.3938 0.185 Uiso 1 1 calc R
H27C H 1.1636 0.3132 0.3747 0.185 Uiso 1 1 calc R
C28 C 0.8098(3) 0.51112(15) 0.2520(2) 0.0429(7) Uani 1 1 d .
C29 C 0.8229(3) 0.49458(18) 0.3525(3) 0.0507(8) Uani 1 1 d .
C30 C 0.7676(5) 0.5329(2) 0.4745(3) 0.0768(12) Uani 1 1 d .
H30A H 0.8612 0.5385 0.5343 0.115 Uiso 1 1 calc R
H30B H 0.7362 0.4869 0.4759 0.115 Uiso 1 1 calc R
H30C H 0.7106 0.5668 0.4788 0.115 Uiso 1 1 calc R
N1 N 0.6120(3) 0.66234(13) 0.2002(2) 0.0470(7) Uani 1 1 d .
N2 N 0.6829(4) 0.70775(17) 0.0110(3) 0.0740(10) Uani 1 1 d .
N3 N 1.0526(4) 0.5909(2) 0.1825(3) 0.0959(13) Uani 1 1 d .
N4 N 0.7524(3) 0.52386(14) -0.0488(2) 0.0546(7) Uani 1 1 d .
N5 N 0.7981(3) 0.46519(13) 0.0996(2) 0.0510(7) Uani 1 1 d .
O1 O 0.5201(2) 0.56632(11) 0.09285(18) 0.0528(6) Uani 1 1 d .
O2 O 0.7985(4) 0.34107(15) 0.2290(3) 0.0995(10) Uani 1 1 d .
O3 O 1.0101(3) 0.38162(13) 0.2963(2) 0.0780(8) Uani 1 1 d .
O4 O 0.8785(3) 0.44380(14) 0.4066(2) 0.0731(8) Uani 1 1 d .
O5 O 0.7601(3) 0.54243(12) 0.37651(17) 0.0582(6) Uani 1 1 d .

loop_
_atom_site_aniso_label
_atom_site_aniso_U_11
_atom_site_aniso_U_22
_atom_site_aniso_U_33
_atom_site_aniso_U_23
_atom_site_aniso_U_13
_atom_site_aniso_U_12
C1 0.120(3) 0.171(3) 0.123(3) -0.020(3) 0.089(2) -0.016(3)
C2 0.114(3) 0.166(3) 0.122(3) -0.025(2) 0.090(2) -0.008(2)
C3 0.114(3) 0.165(3) 0.122(3) -0.028(2) 0.089(2) -0.007(2)
C4 0.066(3) 0.063(2) 0.099(3) -0.015(2) 0.055(2) 0.008(2)
C5 0.0447(19) 0.0386(16) 0.0445(17) -0.0022(14) 0.0291(16) -0.0028(15)
C6 0.0417(17) 0.0394(16) 0.0433(16) -0.0062(13) 0.0274(15) -0.0028(13)
C7 0.052(2) 0.0442(18) 0.0457(18) -0.0068(14) 0.0311(17) -0.0068(15)
C8 0.055(2) 0.066(2) 0.054(2) -0.0136(18) 0.0290(19) -0.0086(18)
C9 0.068(3) 0.082(3) 0.063(2) -0.030(2) 0.035(2) -0.030(2)
C10 0.098(3) 0.066(3) 0.077(3) -0.032(2) 0.061(3) -0.028(2)
C11 0.081(3) 0.050(2) 0.075(2) -0.0202(18) 0.057(2) -0.0114(19)
C12 0.059(2) 0.0403(17) 0.0529(19) -0.0074(14) 0.0394(18) -0.0070(16)
C13 0.0441(18) 0.0415(17) 0.0519(18) -0.0074(14) 0.0327(16) -0.0046(14)
C14 0.061(3) 0.068(2) 0.065(2) -0.0254(18) 0.045(2) -0.0149(19)
C15 0.066(2) 0.045(2) 0.055(2) -0.0108(17) 0.0428(19) -0.0157(18)
C16 0.069(3) 0.056(2) 0.051(2) -0.0036(17) 0.0365(19) -0.0112(19)
C17 0.088(3) 0.063(2) 0.061(2) -0.0004(19) 0.037(2) -0.017(2)
C18 0.144(5) 0.083(3) 0.062(3) 0.003(2) 0.057(3) -0.003(3)
C19 0.173(6) 0.105(4) 0.079(3) -0.002(3) 0.094(4) -0.009(4)
C20 0.119(4) 0.092(3) 0.084(3) -0.007(2) 0.079(3) -0.004(3)
C21 0.070(3) 0.053(2) 0.052(2) -0.0133(16) 0.040(2) -0.0147(18)
C22 0.0486(19) 0.0450(17) 0.0460(17) -0.0071(14) 0.0312(16) -0.0006(15)
C23 0.072(3) 0.076(3) 0.068(3) -0.018(2) 0.046(2) 0.010(2)
C24 0.076(3) 0.064(2) 0.067(2) -0.013(2) 0.042(2) 0.019(2)
C25 0.048(2) 0.0436(18) 0.053(2) -0.0042(15) 0.0270(17) 0.0011(15)
C26 0.079(3) 0.048(2) 0.066(2) -0.0046(19) 0.039(2) 0.007(2)
C27 0.156(5) 0.086(3) 0.113(4) 0.035(3) 0.065(4) 0.075(3)
C28 0.0426(18) 0.0412(17) 0.0456(17) -0.0028(14) 0.0249(15) 0.0005(14)
C29 0.050(2) 0.049(2) 0.0499(19) -0.0021(17) 0.0252(17) 0.0012(17)
C30 0.092(3) 0.095(3) 0.058(2) -0.004(2) 0.051(2) 0.003(2)
N1 0.0514(17) 0.0432(15) 0.0580(16) -0.0089(12) 0.0376(15) -0.0028(13)
N2 0.106(3) 0.0504(19) 0.072(2) -0.0006(17) 0.054(2) -0.0094(19)
N3 0.060(2) 0.136(3) 0.109(3) -0.056(3) 0.058(2) -0.026(2)
N4 0.0625(18) 0.0597(17) 0.0566(17) -0.0106(14) 0.0423(15) 0.0007(15)
N5 0.0589(18) 0.0444(15) 0.0545(17) -0.0078(13) 0.0344(15) 0.0081(13)
O1 0.0461(13) 0.0542(14) 0.0612(14) -0.0131(11) 0.0319(12) -0.0077(11)
O2 0.119(3) 0.0513(17) 0.131(3) 0.0031(17) 0.071(2) -0.0038(18)
O3 0.083(2) 0.0646(17) 0.0768(18) 0.0082(14) 0.0388(16) 0.0310(15)
O4 0.086(2) 0.0695(17) 0.0660(16) 0.0164(14) 0.0438(15) 0.0213(15)
O5 0.0746(17) 0.0570(14) 0.0557(14) -0.0003(11) 0.0441(13) 0.0057(12)

loop_
_atom_type_symbol
_atom_type_description
_atom_type_scat_dispersion_real
_atom_type_scat_dispersion_imag
_atom_type_scat_source
C C 0.0033 0.0016 'International Tables Vol C Tables 4.2.6.8 and 6.1.1.4'
H H 0.0000 0.0000 'International Tables Vol C Tables 4.2.6.8 and 6.1.1.4'
N N 0.0061 0.0033 'International Tables Vol C Tables 4.2.6.8 and 6.1.1.4'
O O 0.0106 0.0060 'International Tables Vol C Tables 4.2.6.8 and 6.1.1.4'

loop_
_geom_angle_atom_site_label_1
_geom_angle_atom_site_label_2
_geom_angle_atom_site_label_3
_geom_angle
C2 C1 H1A 109.5
C2 C1 H1B 109.5
H1A C1 H1B 109.5
C2 C1 H1C 109.5
H1A C1 H1C 109.5
H1B C1 H1C 109.5
C3 C2 C1 112.0(6)
C3 C2 H2A 109.2
C1 C2 H2A 109.2
C3 C2 H2B 109.2
C1 C2 H2B 109.2
H2A C2 H2B 107.9
C2 C3 C4 116.3(5)
C2 C3 H3A 108.2
C4 C3 H3A 108.2
C2 C3 H3B 108.2
C4 C3 H3B 108.2
H3A C3 H3B 107.4
N1 C4 C3 109.3(4)
N1 C4 H4A 109.8
C3 C4 H4A 109.8
N1 C4 H4B 109.8
C3 C4 H4B 109.8
H4A C4 H4B 108.3
O1 C5 N1 126.6(3)
O1 C5 C6 125.4(3)
N1 C5 C6 108.0(3)
C28 C6 C7 115.7(2)
C28 C6 C5 112.8(2)
C7 C6 C5 101.5(2)
C28 C6 C13 109.4(2)
C7 C6 C13 110.1(2)
C5 C6 C13 106.8(2)
C8 C7 C12 120.7(3)
C8 C7 C6 131.1(3)
C12 C7 C6 108.2(3)
C7 C8 C9 117.8(3)
C7 C8 H8 121.1
C9 C8 H8 121.1
C10 C9 C8 120.8(4)
C10 C9 H9 119.6
C8 C9 H9 119.6
C9 C10 C11 122.1(3)
C9 C10 H10 119.0
C11 C10 H10 119.0
C12 C11 C10 117.1(3)
C12 C11 H11 121.5
C10 C11 H11 121.5
C11 C12 C7 121.5(3)
C11 C12 N1 128.3(3)
C7 C12 N1 110.3(3)
C15 C13 C14 108.2(3)
C15 C13 C22 111.9(3)
C14 C13 C22 107.5(2)
C15 C13 C6 109.6(2)
C14 C13 C6 110.9(3)
C22 C13 C6 108.7(2)
N3 C14 C13 177.5(4)
N2 C15 C13 178.4(4)
C21 C16 C17 120.7(4)
C21 C16 H16 119.6
C17 C16 H16 119.6
C18 C17 C16 120.5(5)
C18 C17 H17 119.8
C16 C17 H17 119.8
C19 C18 C17 119.4(4)
C19 C18 H18 120.3
C17 C18 H18 120.3
C18 C19 C20 121.4(4)
C18 C19 H19 119.3
C20 C19 H19 119.3
C19 C20 C21 119.2(5)
C19 C20 H20 120.4
C21 C20 H20 120.4
C16 C21 C20 118.8(4)
C16 C21 N4 122.9(3)
C20 C21 N4 118.3(4)
N5 C22 N4 103.5(2)
N5 C22 C13 107.0(2)
N4 C22 C13 113.7(2)
N5 C22 H22 110.8
N4 C22 H22 110.8
C13 C22 H22 110.8
C24 C23 N4 111.1(3)
C24 C23 H23 124.4
N4 C23 H23 124.4
C23 C24 N5 109.2(3)
C23 C24 H24 125.4
N5 C24 H24 125.4
C28 C25 N5 123.2(3)
C28 C25 C26 123.9(3)
N5 C25 C26 112.8(3)
O2 C26 O3 126.5(4)
O2 C26 C25 122.7(4)
O3 C26 C25 110.4(4)
O3 C27 H27A 109.5
O3 C27 H27B 109.5
H27A C27 H27B 109.5
O3 C27 H27C 109.5
H27A C27 H27C 109.5
H27B C27 H27C 109.5
C25 C28 C29 117.9(3)
C25 C28 C6 122.0(3)
C29 C28 C6 120.0(3)
O4 C29 O5 122.8(3)
O4 C29 C28 125.5(3)
O5 C29 C28 111.7(3)
O5 C30 H30A 109.5
O5 C30 H30B 109.5
H30A C30 H30B 109.5
O5 C30 H30C 109.5
H30A C30 H30C 109.5
H30B C30 H30C 109.5
C5 N1 C12 111.8(3)
C5 N1 C4 122.3(3)
C12 N1 C4 125.2(3)
C21 N4 C23 121.9(3)
C21 N4 C22 122.8(3)
C23 N4 C22 107.3(3)
C25 N5 C24 128.9(3)
C25 N5 C22 120.5(2)
C24 N5 C22 108.8(3)
C26 O3 C27 114.5(4)
C29 O5 C30 117.2(3)

loop_
_geom_bond_atom_site_label_1
_geom_bond_atom_site_label_2
_geom_bond_distance
C1 C2 1.491(7)
C1 H1A 0.9600
C1 H1B 0.9600
C1 H1C 0.9600
C2 C3 1.399(7)
C2 H2A 0.9700
C2 H2B 0.9700
C3 C4 1.596(6)
C3 H3A 0.9700
C3 H3B 0.9700
C4 N1 1.464(4)
C4 H4A 0.9700
C4 H4B 0.9700
C5 O1 1.206(3)
C5 N1 1.349(4)
C5 C6 1.554(4)
C6 C28 1.508(4)
C6 C7 1.517(4)
C6 C13 1.586(4)
C7 C8 1.371(5)
C7 C12 1.389(4)
C8 C9 1.395(5)
C8 H8 0.9300
C9 C10 1.355(6)
C9 H9 0.9300
C10 C11 1.385(5)
C10 H10 0.9300
C11 C12 1.374(4)
C11 H11 0.9300
C12 N1 1.395(4)
C13 C15 1.468(5)
C13 C14 1.473(5)
C13 C22 1.572(4)
C14 N3 1.130(4)
C15 N2 1.131(4)
C16 C21 1.369(5)
C16 C17 1.381(5)
C16 H16 0.9300
C17 C18 1.362(6)
C17 H17 0.9300
C18 C19 1.355(7)
C18 H18 0.9300
C19 C20 1.387(7)
C19 H19 0.9300
C20 C21 1.389(5)
C20 H20 0.9300
C21 N4 1.410(5)
C22 N5 1.447(4)
C22 N4 1.456(4)
C22 H22 0.9800
C23 C24 1.308(5)
C23 N4 1.410(4)
C23 H23 0.9300
C24 N5 1.407(4)
C24 H24 0.9300
C25 C28 1.350(4)
C25 N5 1.359(4)
C25 C26 1.507(5)
C26 O2 1.174(5)
C26 O3 1.319(5)
C27 O3 1.457(5)
C27 H27A 0.9600
C27 H27B 0.9600
C27 H27C 0.9600
C28 C29 1.463(4)
C29 O4 1.202(4)
C29 O5 1.344(4)
C30 O5 1.435(4)
C30 H30A 0.9600
C30 H30B 0.9600
C30 H30C 0.9600

_cod_duplicate_entry 7218824
